data_2208544
loop_
_publ_author_name
'Taylor, Robert E.'
'Raithby, Paul R.'
'Teat, Simon J.'

_publ_section_title
;
 1-Bromopyrene
;
_journal_coeditor_code CF2017
_journal_issue 4
_journal_name_full 'Acta Crystallographica Section E'
_journal_page_first o1604
_journal_page_last o1605
_journal_paper_doi 10.1107/S160053680601052X
_journal_volume 62
_journal_year 2006
_chemical_formula_sum 'C16 H9 Br'
_chemical_formula_weight 281.14
_space_group_IT_number 14
_symmetry_cell_setting monoclinic
_symmetry_space_group_name_Hall '-P 2ybc'
_symmetry_space_group_name_H-M 'P 1 21/c 1'
_audit_creation_method 'WinGX routine CIF_UPDATE'
_cell_angle_alpha 90
_cell_angle_beta 108.163(3)
_cell_angle_gamma 90
_cell_formula_units_Z 4
_cell_length_a 14.530(3)
_cell_length_b 3.9490(8)
_cell_length_c 20.277(4)
_cell_measurement_reflns_used 1772
_cell_measurement_temperature 200(2)
_cell_measurement_theta_max 23.27
_cell_measurement_theta_min 2.79
_cell_volume 1105.5(4)
_computing_cell_refinement APEX2
_computing_data_collection 'APEX2 (Bruker, 2005)'
_computing_data_reduction 'SAINT (Bruker, 2005)'
_computing_molecular_graphics 'ORTEP3 (Farrugia, 1997)'
_computing_publication_material 'WinGX publication routines (Farrugia, 1999)'
_computing_structure_refinement 'SHELXL97 (Sheldrick, 1997)'
_computing_structure_solution 'SHELXS97 (Sheldrick, 1997'
_diffrn_measured_fraction_theta_full 0.993
_diffrn_measured_fraction_theta_max 0.993
_diffrn_measurement_device_type 'Bruker APEX-II CCD diffractometer'
_diffrn_measurement_method 'narrow-frame \w scans'
_diffrn_radiation_type Synchrotron
_diffrn_radiation_wavelength 0.6775
_diffrn_reflns_av_R_equivalents 0.1489
_diffrn_reflns_limit_h_max 17
_diffrn_reflns_limit_h_min -17
_diffrn_reflns_limit_k_max 4
_diffrn_reflns_limit_k_min -4
_diffrn_reflns_limit_l_max 23
_diffrn_reflns_limit_l_min -23
_diffrn_reflns_number 7895
_diffrn_reflns_theta_full 24.73
_diffrn_reflns_theta_max 24.73
_diffrn_reflns_theta_min 2.11
_diffrn_standards_number 0
_exptl_absorpt_coefficient_mu 3.687
_exptl_absorpt_correction_T_max 0.895
_exptl_absorpt_correction_T_min 0.817
_exptl_absorpt_correction_type multi-scan
_exptl_absorpt_process_details '(SADABS; Sheldrick, 1996)'
_exptl_crystal_colour Orange
_exptl_crystal_density_diffrn 1.689
_exptl_crystal_density_method 'not measured'
_exptl_crystal_description Block
_exptl_crystal_F_000 560
_exptl_crystal_size_max 0.05
_exptl_crystal_size_mid 0.05
_exptl_crystal_size_min 0.03
_refine_diff_density_max 0.66
_refine_diff_density_min -0.67
_refine_ls_extinction_method none
_refine_ls_goodness_of_fit_ref 0.954
_refine_ls_hydrogen_treatment constr
_refine_ls_matrix_type full
_refine_ls_number_parameters 154
_refine_ls_number_reflns 1888
_refine_ls_number_restraints 0
_refine_ls_restrained_S_all 0.954
_refine_ls_R_factor_gt 0.0463
_refine_ls_shift/su_max 0
_refine_ls_structure_factor_coef Fsqd
_refine_ls_weighting_details 'calc w=1/[\s^2^(Fo^2^)+(0.0527P)^2^] where P=(Fo^2^+2Fc^2^)/3'
_refine_ls_weighting_scheme calc
_refine_ls_wR_factor_ref 0.1256
_reflns_number_gt 1284
_reflns_number_total 1888
_reflns_threshold_expression I>2\s(I)
_cod_data_source_file cf2017.cif
_cod_data_source_block I
_cod_depositor_comments
;
The following automatic conversions were performed:
'_symmetry_cell_setting' value 'Monoclinic' changed to 'monoclinic'
according to '/home/saulius/struct/CIF-dictionaries/cif_core.dic'
dictionary named 'cif_core.dic' version 2.4.1 from 2010-06-29.

Automatic conversion script
Id: cif_fix_enum 1527 2010-12-29 10:47:43Z saulius 

The following automatic conversions were performed:

'_symmetry_cell_setting' value 'Monoclinic' changed to 'monoclinic'
according to /home/saulius/struct/CIF-dictionaries/cif_core.dic
dictionary named 'cif_core.dic' version 2.4.1 from 2010-06-29.

Automatic conversion script
Id: cif_fix_values 1715 2011-07-08 13:25:40Z adriana 
;
_cod_original_sg_symbol_H-M P21/c
_cod_database_code 2208544
_cod_database_fobs_code 2208544

loop_
_symmetry_equiv_pos_as_xyz
'x, y, z'
'-x, y+1/2, -z+1/2'
'-x, -y, -z'
'x, -y-1/2, z-1/2'

loop_
_atom_site_type_symbol
_atom_site_label
_atom_site_fract_x
_atom_site_fract_y
_atom_site_fract_z
_atom_site_U_iso_or_equiv
_atom_site_adp_type
_atom_site_calc_flag
_atom_site_refinement_flags
_atom_site_occupancy
C C1 0.1723(3) 0.1059(12) 0.1548(2) 0.0396(11) Uani d . 1
C C2 0.1812(3) 0.1333(11) 0.2249(2) 0.0351(11) Uani d . 1
C C3 0.1100(3) 0.2885(10) 0.2515(3) 0.0402(11) Uani d . 1
H H3 0.0537 0.3879 0.2201 0.048 Uiso calc R 1
C C4 0.1221(4) 0.2940(11) 0.3195(3) 0.0432(12) Uani d . 1
H H4 0.0726 0.3928 0.3346 0.052 Uiso calc R 1
C C5 0.2034(4) 0.1631(11) 0.3696(3) 0.0416(12) Uani d . 1
C C6 0.2178(4) 0.1619(12) 0.4423(3) 0.0508(14) Uani d . 1
H H6 0.1672 0.2513 0.4576 0.061 Uiso calc R 1
C C7 0.2964(4) 0.0459(10) 0.4911(2) 0.0382(12) Uani d . 1
H H7 0.3034 0.0608 0.5392 0.046 Uiso calc R 1
C C8 0.3709(4) -0.1054(13) 0.4657(3) 0.0541(15) Uani d . 1
H H8 0.4265 -0.2003 0.4986 0.065 Uiso calc R 1
C C9 0.3644(4) -0.1172(12) 0.3960(3) 0.0409(12) Uani d . 1
C C10 0.4363(4) -0.2660(11) 0.3704(3) 0.0428(12) Uani d . 1
H H10 0.4931 -0.3593 0.4023 0.051 Uiso calc R 1
C C11 0.4251(4) -0.2762(11) 0.3024(3) 0.0483(13) Uani d . 1
H H11 0.4754 -0.3715 0.2876 0.058 Uiso calc R 1
C C12 0.3405(3) -0.1496(11) 0.2511(3) 0.0390(12) Uani d . 1
C C13 0.3274(4) -0.1702(11) 0.1800(3) 0.0414(12) Uani d . 1
H H13 0.3762 -0.2694 0.1641 0.05 Uiso calc R 1
C C14 0.2428(4) -0.0451(11) 0.1323(3) 0.0449(13) Uani d . 1
H H14 0.2338 -0.0641 0.0839 0.054 Uiso calc R 1
C C15 0.2672(3) 0.0006(10) 0.2747(2) 0.0339(11) Uani d . 1
C C16 0.2778(3) 0.0149(10) 0.3464(2) 0.0349(11) Uani d . 1
Br Br1 0.06020(4) 0.26841(12) 0.08553(2) 0.0523(2) Uani d . 1

loop_
_atom_site_aniso_label
_atom_site_aniso_U_11
_atom_site_aniso_U_22
_atom_site_aniso_U_33
_atom_site_aniso_U_12
_atom_site_aniso_U_13
_atom_site_aniso_U_23
C1 0.035(3) 0.032(2) 0.050(3) -0.006(2) 0.009(2) -0.002(2)
C2 0.037(3) 0.026(2) 0.040(3) -0.0095(19) 0.010(2) -0.0001(18)
C3 0.028(2) 0.030(2) 0.057(3) -0.003(2) 0.006(2) -0.004(2)
C4 0.035(3) 0.036(3) 0.062(3) 0.000(2) 0.022(2) -0.007(2)
C5 0.039(3) 0.033(2) 0.054(3) -0.009(2) 0.016(3) -0.006(2)
C6 0.059(4) 0.038(3) 0.065(4) -0.011(2) 0.033(3) -0.012(2)
C7 0.056(3) 0.027(2) 0.027(2) -0.014(2) 0.006(2) 0.0023(18)
C8 0.056(4) 0.040(3) 0.054(3) -0.011(3) -0.002(3) 0.011(2)
C9 0.041(3) 0.030(2) 0.048(3) -0.008(2) 0.008(2) 0.005(2)
C10 0.034(3) 0.034(3) 0.053(3) 0.003(2) 0.004(2) 0.005(2)
C11 0.034(3) 0.035(3) 0.075(4) -0.002(2) 0.015(3) 0.000(2)
C12 0.031(3) 0.027(2) 0.059(3) -0.0024(18) 0.014(2) 0.001(2)
C13 0.040(3) 0.038(3) 0.051(3) -0.009(2) 0.021(2) -0.007(2)
C14 0.048(3) 0.032(3) 0.055(3) -0.011(2) 0.018(3) -0.004(2)
C15 0.030(2) 0.026(2) 0.047(3) -0.0077(18) 0.014(2) -0.0018(18)
C16 0.030(3) 0.026(2) 0.045(3) -0.0083(19) 0.007(2) 0.0007(18)
Br1 0.0461(4) 0.0499(4) 0.0509(4) -0.0028(3) 0.0007(2) 0.0080(3)

loop_
_atom_type_symbol
_atom_type_description
_atom_type_scat_dispersion_real
_atom_type_scat_dispersion_imag
_atom_type_scat_source
C C 0.0033 0.0016 'International Tables Vol C Tables 4.2.6.8 and 6.1.1.4'
H H 0 0 'International Tables Vol C Tables 4.2.6.8 and 6.1.1.4'
Br Br -0.2901 2.4595 'International Tables Vol C Tables 4.2.6.8 and 6.1.1.4'

loop_
_geom_angle_atom_site_label_1
_geom_angle_atom_site_label_2
_geom_angle_atom_site_label_3
_geom_angle
C14 C1 C2 121.9(5)
C14 C1 Br1 117.1(4)
C2 C1 Br1 121.0(4)
C1 C2 C15 118.2(4)
C1 C2 C3 124.4(4)
C15 C2 C3 117.4(4)
C4 C3 C2 120.8(4)
C4 C3 H3 119.6
C2 C3 H3 119.6
C3 C4 C5 123.8(5)
C3 C4 H4 118.1
C5 C4 H4 118.1
C4 C5 C6 125.0(5)
C4 C5 C16 117.8(4)
C6 C5 C16 117.1(5)
C7 C6 C5 125.7(5)
C7 C6 H6 117.1
C5 C6 H6 117.1
C6 C7 C8 115.8(4)
C6 C7 H7 122.1
C8 C7 H7 122.1
C9 C8 C7 123.2(5)
C9 C8 H8 118.4
C7 C8 H8 118.4
C8 C9 C10 123.9(5)
C8 C9 C16 117.8(5)
C10 C9 C16 118.2(4)
C11 C10 C9 121.2(4)
C11 C10 H10 119.4
C9 C10 H10 119.4
C10 C11 C12 122.7(5)
C10 C11 H11 118.7
C12 C11 H11 118.7
C13 C12 C15 119.7(4)
C13 C12 C11 122.7(5)
C15 C12 C11 117.6(5)
C14 C13 C12 120.1(5)
C14 C13 H13 119.9
C12 C13 H13 119.9
C1 C14 C13 120.5(5)
C1 C14 H14 119.7
C13 C14 H14 119.7
C16 C15 C12 120.5(4)
C16 C15 C2 119.9(4)
C12 C15 C2 119.5(4)
C15 C16 C5 120.2(4)
C15 C16 C9 119.7(4)
C5 C16 C9 120.2(4)

loop_
_geom_bond_atom_site_label_1
_geom_bond_atom_site_label_2
_geom_bond_distance
C1 C14 1.381(7)
C1 C2 1.392(6)
C1 Br1 1.900(5)
C2 C15 1.438(6)
C2 C3 1.444(7)
C3 C4 1.334(7)
C3 H3 0.950
C4 C5 1.395(7)
C4 H4 0.950
C5 C6 1.424(7)
C5 C16 1.433(6)
C6 C7 1.336(7)
C6 H6 0.950
C7 C8 1.463(7)
C7 H7 0.950
C8 C9 1.389(7)
C8 H8 0.950
C9 C10 1.429(7)
C9 C16 1.441(6)
C10 C11 1.338(7)
C10 H10 0.950
C11 C12 1.431(7)
C11 H11 0.950
C12 C13 1.397(7)
C12 C15 1.425(6)
C13 C14 1.396(7)
C13 H13 0.950
C14 H14 0.950
C15 C16 1.414(6)

loop_
_cod_related_entry_id
_cod_related_entry_database
_cod_related_entry_code
1 ChemSpider 140350
